data_7102945
loop_
_publ_author_name
'Mahata, Partha'
'Sen, Diptiman'
'Natarajan, Srinivasan'

_publ_section_title
;
 A three-dimensional metal-organic framework with a distorted Kagome
 related layer showing canted antiferromagnetic behaviour.
;
_journal_issue 11
_journal_name_full 'Chemical communications (Cambridge, England)'
_journal_page_first 1278
_journal_page_last 1280
_journal_paper_doi 10.1039/b715314g
_journal_year 2008
_chemical_formula_sum 'C18 H6 Mn3 O12'
_chemical_formula_weight 579.04
_chemical_name_common 'Manganese Carboxylate'
_chemical_name_systematic
;
?
;
_space_group_IT_number 14
_symmetry_cell_setting monoclinic
_symmetry_space_group_name_Hall '-P 2yn'
_symmetry_space_group_name_H-M 'P 1 21/n 1'
_atom_sites_solution_hydrogens geom
_atom_sites_solution_primary direct
_atom_sites_solution_secondary difmap
_cell_angle_alpha 90.00
_cell_angle_beta 111.029(4)
_cell_angle_gamma 90.00
_cell_formula_units_Z 2
_cell_length_a 11.314(3)
_cell_length_b 6.5962(16)
_cell_length_c 11.391(3)
_cell_measurement_reflns_used 1853
_cell_measurement_temperature 273(2)
_cell_measurement_theta_max 27.97
_cell_measurement_theta_min 2.18
_cell_volume 793.5(3)
_computing_cell_refinement 'SAINT (Bruker, 2000)'
_computing_data_collection 'SMART (Bruker, 2000)'
_computing_data_reduction SAINT
_computing_molecular_graphics 'Ortep-3 for Windows (Farrugia, 1999) and CAMERON (Watkin et al., 1993)'
_computing_publication_material 'PLATON (Spek, 2003)'
_computing_structure_refinement 'SHELXL-97 (Sheldrick, 1997)'
_computing_structure_solution 'SIR92 (Altomare et al., 1993)'
_diffrn_ambient_temperature 273(2)
_diffrn_measured_fraction_theta_full 0.974
_diffrn_measured_fraction_theta_max 0.974
_diffrn_measurement_device_type 'Bruker SMART CCD area detector'
_diffrn_measurement_method '\f and \w scans'
_diffrn_radiation_monochromator graphite
_diffrn_radiation_source 'fine-focus sealed tube'
_diffrn_radiation_type MoK\a
_diffrn_radiation_wavelength 0.71073
_diffrn_reflns_av_R_equivalents 0.0300
_diffrn_reflns_av_sigmaI/netI 0.0312
_diffrn_reflns_limit_h_max 14
_diffrn_reflns_limit_h_min -14
_diffrn_reflns_limit_k_max 8
_diffrn_reflns_limit_k_min -8
_diffrn_reflns_limit_l_max 15
_diffrn_reflns_limit_l_min -14
_diffrn_reflns_number 6663
_diffrn_reflns_theta_full 27.97
_diffrn_reflns_theta_max 27.97
_diffrn_reflns_theta_min 2.18
_exptl_absorpt_coefficient_mu 2.435
_exptl_absorpt_correction_T_max 0.8290
_exptl_absorpt_correction_T_min 0.7588
_exptl_absorpt_correction_type multi-scan
_exptl_absorpt_process_details '(SADABS; Sheldrick, 1996)'
_exptl_crystal_colour Colorless
_exptl_crystal_density_diffrn 2.424
_exptl_crystal_density_method 'not measured'
_exptl_crystal_description Rectangular
_exptl_crystal_F_000 570
_exptl_crystal_size_max 0.12
_exptl_crystal_size_mid 0.09
_exptl_crystal_size_min 0.08
_refine_diff_density_max 0.593
_refine_diff_density_min -0.409
_refine_diff_density_rms 0.089
_refine_ls_extinction_method none
_refine_ls_goodness_of_fit_ref 1.089
_refine_ls_hydrogen_treatment constr
_refine_ls_matrix_type full
_refine_ls_number_parameters 151
_refine_ls_number_reflns 1853
_refine_ls_number_restraints 0
_refine_ls_restrained_S_all 1.089
_refine_ls_R_factor_all 0.0425
_refine_ls_R_factor_gt 0.0337
_refine_ls_shift/su_max 0.000
_refine_ls_shift/su_mean 0.000
_refine_ls_structure_factor_coef Fsqd
_refine_ls_weighting_details 'calc w=1/[\s^2^(Fo^2^)+(0.0263P)^2^+0.9220P] where P=(Fo^2^+2Fc^2^)/3'
_refine_ls_weighting_scheme calc
_refine_ls_wR_factor_gt 0.0680
_refine_ls_wR_factor_ref 0.0714
_reflns_number_gt 1600
_reflns_number_total 1853
_reflns_threshold_expression >2sigma(I)
_cod_data_source_file b715314g.txt
_cod_data_source_block Compound(I)
_cod_depositor_comments
;
The following automatic conversions were performed:
'_symmetry_cell_setting' value 'Monoclinic' changed to 'monoclinic'
according to '/home/saulius/struct/CIF-dictionaries/cif_core.dic'
dictionary named 'cif_core.dic' version 2.4.1 from 2010-06-29.

Automatic conversion script
Id: cif_fix_enum 1527 2010-12-29 10:47:43Z saulius 
;
_cod_original_sg_symbol_H-M P21/n
_cod_database_code 7102945

loop_
_symmetry_equiv_pos_as_xyz
'x, y, z'
'-x+1/2, y+1/2, -z+1/2'
'-x, -y, -z'
'x-1/2, -y-1/2, z-1/2'

loop_
_atom_site_label
_atom_site_type_symbol
_atom_site_fract_x
_atom_site_fract_y
_atom_site_fract_z
_atom_site_U_iso_or_equiv
_atom_site_adp_type
_atom_site_occupancy
_atom_site_symmetry_multiplicity
_atom_site_calc_flag
_atom_site_refinement_flags
_atom_site_disorder_assembly
_atom_site_disorder_group
Mn1 Mn 0.32208(4) 0.21367(7) 0.22612(4) 0.01751(12) Uani 1 1 d . . .
Mn2 Mn 0.5000 0.0000 0.5000 0.01318(14) Uani 1 2 d S . .
O1 O 0.00119(18) 0.3227(3) 0.71336(19) 0.0243(5) Uani 1 1 d . . .
O2 O 0.23396(18) 0.4976(3) 0.42370(17) 0.0228(4) Uani 1 1 d . . .
O3 O 0.38228(18) 0.2689(3) 0.43618(17) 0.0180(4) Uani 1 1 d . . .
O4 O 0.61155(17) 0.1855(3) 0.66001(17) 0.0193(4) Uani 1 1 d . . .
O5 O 0.66184(17) 0.4540(3) 0.77886(17) 0.0191(4) Uani 1 1 d . . .
O6 O 0.11929(19) 0.3837(3) 0.91321(18) 0.0248(5) Uani 1 1 d . . .
C1 C 0.2249(2) 0.3475(4) 0.7717(2) 0.0150(5) Uani 1 1 d . . .
C2 C 0.3405(3) 0.3414(4) 0.8701(2) 0.0190(6) Uani 1 1 d . . .
H2 H 0.3435 0.3381 0.9528 0.023 Uiso 1 1 calc R . .
C3 C 0.4506(3) 0.3401(4) 0.8454(2) 0.0190(6) Uani 1 1 d . . .
H3 H 0.5278 0.3395 0.9122 0.023 Uiso 1 1 calc R . .
C4 C 0.4498(2) 0.3398(4) 0.7223(2) 0.0135(5) Uani 1 1 d . . .
C5 C 0.3332(2) 0.3518(4) 0.6216(2) 0.0128(5) Uani 1 1 d . . .
C6 C 0.2224(2) 0.3578(4) 0.6488(2) 0.0154(5) Uani 1 1 d . . .
H6 H 0.1448 0.3690 0.5831 0.018 Uiso 1 1 calc R . .
C7 C 0.1056(3) 0.3515(4) 0.8010(3) 0.0181(6) Uani 1 1 d . . .
C8 C 0.5792(2) 0.3287(4) 0.7165(2) 0.0145(5) Uani 1 1 d . . .
C9 C 0.3167(2) 0.3749(4) 0.4842(2) 0.0141(5) Uani 1 1 d . . .

loop_
_atom_site_aniso_label
_atom_site_aniso_U_11
_atom_site_aniso_U_22
_atom_site_aniso_U_33
_atom_site_aniso_U_23
_atom_site_aniso_U_13
_atom_site_aniso_U_12
Mn1 0.0117(2) 0.0221(2) 0.0193(2) -0.00477(16) 0.00629(16) -0.00163(16)
Mn2 0.0133(3) 0.0153(3) 0.0132(3) 0.0008(2) 0.0074(2) 0.0004(2)
O1 0.0145(10) 0.0290(11) 0.0317(11) 0.0021(9) 0.0110(9) 0.0013(8)
O2 0.0194(10) 0.0307(11) 0.0193(10) 0.0089(8) 0.0081(8) 0.0111(8)
O3 0.0181(10) 0.0227(10) 0.0158(9) -0.0002(7) 0.0093(8) 0.0049(8)
O4 0.0130(9) 0.0265(10) 0.0194(10) -0.0060(8) 0.0073(8) 0.0012(8)
O5 0.0152(9) 0.0200(9) 0.0211(10) -0.0008(8) 0.0052(8) -0.0029(8)
O6 0.0260(11) 0.0308(11) 0.0266(11) 0.0014(9) 0.0204(9) 0.0055(9)
C1 0.0162(13) 0.0113(11) 0.0222(13) -0.0005(10) 0.0126(11) 0.0011(10)
C2 0.0202(14) 0.0243(14) 0.0146(13) -0.0003(11) 0.0090(11) 0.0003(11)
C3 0.0168(14) 0.0254(14) 0.0143(13) 0.0006(11) 0.0050(11) 0.0000(11)
C4 0.0132(12) 0.0141(12) 0.0154(12) -0.0014(10) 0.0078(10) 0.0003(10)
C5 0.0118(12) 0.0132(11) 0.0146(12) -0.0008(9) 0.0064(10) -0.0009(10)
C6 0.0113(12) 0.0154(12) 0.0179(13) -0.0003(10) 0.0033(10) 0.0000(10)
C7 0.0202(14) 0.0129(12) 0.0263(14) 0.0031(11) 0.0146(12) 0.0020(10)
C8 0.0132(12) 0.0186(13) 0.0117(12) 0.0041(10) 0.0045(10) 0.0002(10)
C9 0.0120(12) 0.0141(12) 0.0156(13) -0.0001(10) 0.0044(10) -0.0021(10)

loop_
_atom_type_symbol
_atom_type_description
_atom_type_scat_dispersion_real
_atom_type_scat_dispersion_imag
_atom_type_scat_source
C C 0.0033 0.0016 'International Tables Vol C Tables 4.2.6.8 and 6.1.1.4'
H H 0.0000 0.0000 'International Tables Vol C Tables 4.2.6.8 and 6.1.1.4'
N N 0.0061 0.0033 'International Tables Vol C Tables 4.2.6.8 and 6.1.1.4'
O O 0.0106 0.0060 'International Tables Vol C Tables 4.2.6.8 and 6.1.1.4'
K K 0.2009 0.2494 'International Tables Vol C Tables 4.2.6.8 and 6.1.1.4'
Mn Mn 0.3368 0.7283 'International Tables Vol C Tables 4.2.6.8 and 6.1.1.4'

loop_
_geom_angle_atom_site_label_1
_geom_angle_atom_site_label_2
_geom_angle_atom_site_label_3
_geom_angle
_geom_angle_site_symmetry_1
_geom_angle_site_symmetry_3
_geom_angle_publ_flag
O1 Mn1 O2 83.42(8) 4_665 2_545 ?
O1 Mn1 O5 91.23(8) 4_665 3_666 ?
O2 Mn1 O5 130.30(8) 2_545 3_666 ?
O1 Mn1 O3 99.18(7) 4_665 . ?
O2 Mn1 O3 147.08(8) 2_545 . ?
O5 Mn1 O3 82.59(7) 3_666 . ?
O1 Mn1 O4 156.12(8) 4_665 4_565 ?
O2 Mn1 O4 87.50(7) 2_545 4_565 ?
O5 Mn1 O4 77.94(7) 3_666 4_565 ?
O3 Mn1 O4 100.41(7) . 4_565 ?
O1 Mn1 O5 143.87(7) 4_665 4_565 ?
O2 Mn1 O5 81.77(7) 2_545 4_565 ?
O5 Mn1 O5 123.18(6) 3_666 4_565 ?
O3 Mn1 O5 77.05(7) . 4_565 ?
O4 Mn1 O5 55.19(6) 4_565 4_565 ?
O6 Mn2 O6 180.0 2_546 4_665 ?
O6 Mn2 O3 92.04(8) 2_546 . ?
O6 Mn2 O3 87.96(8) 4_665 . ?
O6 Mn2 O3 87.96(8) 2_546 3_656 ?
O6 Mn2 O3 92.04(8) 4_665 3_656 ?
O3 Mn2 O3 180.0 . 3_656 ?
O6 Mn2 O4 95.11(8) 2_546 . ?
O6 Mn2 O4 84.89(8) 4_665 . ?
O3 Mn2 O4 85.61(7) . . ?
O3 Mn2 O4 94.39(7) 3_656 . ?
O6 Mn2 O4 84.89(8) 2_546 3_656 ?
O6 Mn2 O4 95.11(8) 4_665 3_656 ?
O3 Mn2 O4 94.39(7) . 3_656 ?
O3 Mn2 O4 85.61(7) 3_656 3_656 ?
O4 Mn2 O4 180.0 . 3_656 ?
C7 O1 Mn1 128.15(19) . 4_566 ?
C9 O2 Mn1 145.66(18) . 2 ?
C9 O3 Mn2 133.00(16) . . ?
C9 O3 Mn1 122.62(16) . . ?
Mn2 O3 Mn1 97.88(7) . . ?
C8 O4 Mn2 130.95(16) . . ?
C8 O4 Mn1 94.09(15) . 4_666 ?
Mn2 O4 Mn1 130.53(8) . 4_666 ?
C8 O5 Mn1 133.66(17) . 3_666 ?
C8 O5 Mn1 91.79(16) . 4_666 ?
Mn1 O5 Mn1 112.28(8) 3_666 4_666 ?
C7 O6 Mn2 133.14(19) . 2_556 ?
C2 C1 C6 119.3(2) . . ?
C2 C1 C7 118.9(2) . . ?
C6 C1 C7 121.8(2) . . ?
C3 C2 C1 119.8(2) . . ?
C2 C3 C4 121.7(2) . . ?
C3 C4 C5 119.0(2) . . ?
C3 C4 C8 113.0(2) . . ?
C5 C4 C8 128.0(2) . . ?
C6 C5 C4 118.4(2) . . ?
C6 C5 C9 116.1(2) . . ?
C4 C5 C9 125.4(2) . . ?
C1 C6 C5 121.7(2) . . ?
O6 C7 O1 125.1(3) . . ?
O6 C7 C1 116.0(2) . . ?
O1 C7 C1 118.9(2) . . ?
O5 C8 O4 118.9(2) . . ?
O5 C8 C4 119.0(2) . . ?
O4 C8 C4 121.7(2) . . ?
O2 C9 O3 123.9(2) . . ?
O2 C9 C5 115.3(2) . . ?
O3 C9 C5 120.8(2) . . ?

loop_
_geom_bond_atom_site_label_1
_geom_bond_atom_site_label_2
_geom_bond_distance
_geom_bond_site_symmetry_2
_geom_bond_publ_flag
Mn1 O1 2.097(2) 4_665 ?
Mn1 O2 2.1376(19) 2_545 ?
Mn1 O5 2.202(2) 3_666 ?
Mn1 O3 2.2700(19) . ?
Mn1 O4 2.3229(19) 4_565 ?
Mn1 O5 2.3776(19) 4_565 ?
Mn2 O6 2.0845(19) 2_546 ?
Mn2 O6 2.0845(19) 4_665 ?
Mn2 O3 2.1804(19) . ?
Mn2 O3 2.1804(19) 3_656 ?
Mn2 O4 2.1819(19) . ?
Mn2 O4 2.1819(19) 3_656 ?
O1 C7 1.257(3) . ?
O1 Mn1 2.097(2) 4_566 ?
O2 C9 1.243(3) . ?
O2 Mn1 2.1376(19) 2 ?
O3 C9 1.276(3) . ?
O4 C8 1.269(3) . ?
O4 Mn1 2.3229(19) 4_666 ?
O5 C8 1.259(3) . ?
O5 Mn1 2.202(2) 3_666 ?
O5 Mn1 2.3776(19) 4_666 ?
O6 C7 1.249(3) . ?
O6 Mn2 2.0845(19) 2_556 ?
C1 C2 1.385(4) . ?
C1 C6 1.391(4) . ?
C1 C7 1.503(4) . ?
C2 C3 1.373(4) . ?
C3 C4 1.398(3) . ?
C4 C5 1.406(3) . ?
C4 C8 1.491(4) . ?
C5 C6 1.396(4) . ?
C5 C9 1.516(3) . ?
